data_7208562
loop_
_publ_author_name
'Ma, Jie'
'Jiang, Fei-Long'
'Chen, Lian'
'Wu, Ming-Yan'
'Zhang, Shu-Quan'
'Xiong, Ke-cai'
'Han, Dong'
'Hong, Mao-Chun'

_publ_section_title
;
 Structure and photoluminescent properties of lanthanide coordination
 polymers based on two isomers of iminodiacetic acid substituted
 isophthalate and terephthalate ligands
;
_journal_issue 18
_journal_name_full CrystEngComm
_journal_page_first 6055
_journal_paper_doi 10.1039/c2ce25655j
_journal_volume 14
_journal_year 2012
_chemical_formula_moiety 'C12 H11 N O9.50 Tb'
_chemical_formula_sum 'C12 H11 N O9.5 Tb'
_chemical_formula_weight 480.14
_chemical_name_systematic
;
?
;
_space_group_IT_number 88
_symmetry_cell_setting tetragonal
_symmetry_space_group_name_Hall '-I 4ad'
_symmetry_space_group_name_H-M 'I 41/a :2'
_atom_sites_solution_hydrogens geom
_atom_sites_solution_primary direct
_atom_sites_solution_secondary difmap
_audit_creation_method SHELXL-97
_cell_angle_alpha 90.00
_cell_angle_beta 90.00
_cell_angle_gamma 90.00
_cell_formula_units_Z 16
_cell_length_a 21.4229(6)
_cell_length_b 21.4229(6)
_cell_length_c 11.3047(6)
_cell_measurement_reflns_used 6745
_cell_measurement_temperature 293.1500
_cell_measurement_theta_max 27.4816
_cell_measurement_theta_min 2.0370
_cell_volume 5188.2(3)
_computing_cell_refinement CrystalClear
_computing_data_collection 'CrystalClear (Rigaku, 2000)'
_computing_data_reduction CrystalClear
_computing_molecular_graphics 'SHELXL-97 (Sheldrick, 1997)'
_computing_publication_material 'SHELXL-97 (Sheldrick, 1997)'
_computing_structure_refinement 'SHELXL-97 (Sheldrick, 1997)'
_computing_structure_solution 'SHELXS-97 (Sheldrick, 1990)'
_diffrn_ambient_temperature 293.1500
_diffrn_measured_fraction_theta_full 0.996
_diffrn_measured_fraction_theta_max 0.996
_diffrn_measurement_device_type 'Saturn70 CCD area-detector'
_diffrn_measurement_method \w
_diffrn_radiation_monochromator graphite
_diffrn_radiation_source 'fine-focus sealed tube'
_diffrn_radiation_type MoK\a
_diffrn_radiation_wavelength 0.71073
_diffrn_reflns_av_R_equivalents 0.0464
_diffrn_reflns_av_sigmaI/netI 0.0311
_diffrn_reflns_limit_h_max 27
_diffrn_reflns_limit_h_min -27
_diffrn_reflns_limit_k_max 27
_diffrn_reflns_limit_k_min -27
_diffrn_reflns_limit_l_max 14
_diffrn_reflns_limit_l_min -14
_diffrn_reflns_number 20153
_diffrn_reflns_theta_full 27.48
_diffrn_reflns_theta_max 27.48
_diffrn_reflns_theta_min 3.37
_exptl_absorpt_coefficient_mu 5.512
_exptl_absorpt_correction_T_max 1.0000
_exptl_absorpt_correction_T_min 0.8275
_exptl_absorpt_correction_type multi-scan
_exptl_absorpt_process_details '(CrystalClear; Rigaku, 2000)'
_exptl_crystal_colour Colorless
_exptl_crystal_density_diffrn 2.459
_exptl_crystal_density_method 'not measured'
_exptl_crystal_description block
_exptl_crystal_F_000 3696
_exptl_crystal_size_max 0.1000
_exptl_crystal_size_mid 0.1000
_exptl_crystal_size_min 0.0500
_refine_diff_density_max 1.210
_refine_diff_density_min -0.576
_refine_diff_density_rms 0.123
_refine_ls_extinction_method none
_refine_ls_goodness_of_fit_ref 1.015
_refine_ls_hydrogen_treatment constr
_refine_ls_matrix_type full
_refine_ls_number_parameters 211
_refine_ls_number_reflns 2960
_refine_ls_number_restraints 12
_refine_ls_restrained_S_all 1.020
_refine_ls_R_factor_all 0.0315
_refine_ls_R_factor_gt 0.0270
_refine_ls_shift/su_max 0.001
_refine_ls_shift/su_mean 0.000
_refine_ls_structure_factor_coef Fsqd
_refine_ls_weighting_details 'calc w=1/[\s^2^(Fo^2^)+(0.0358P)^2^+20.3986P] where P=(Fo^2^+2Fc^2^)/3'
_refine_ls_weighting_scheme calc
_refine_ls_wR_factor_gt 0.0613
_refine_ls_wR_factor_ref 0.0641
_reflns_number_gt 2710
_reflns_number_total 2960
_reflns_threshold_expression >2sigma(I)
_cod_data_source_file c2ce25655j.txt
_cod_data_source_block complex5
_cod_depositor_comments
;
The following automatic conversions were performed:

'_exptl_absorpt_correction_type' value 'Multi-scan' changed to
'multi-scan' according to
/home/saulius/struct/CIF-dictionaries/cif_core.dic dictionary named
'cif_core.dic' version 2.4.1 from 2010-06-29.

Automatic conversion script
Id: cif_fix_values 1891 2012-01-12 08:04:46Z andrius 
;
_cod_original_sg_symbol_H-M I41/a
_cod_original_formula_sum 'C12 H11 N O9.50 Tb'
_cod_database_code 7208562

loop_
_symmetry_equiv_pos_as_xyz
'x, y, z'
'-y+3/4, x+1/4, z+1/4'
'-x, -y+1/2, z'
'y+1/4, -x+1/4, z+1/4'
'x+1/2, y+1/2, z+1/2'
'-y+5/4, x+3/4, z+3/4'
'-x+1/2, -y+1, z+1/2'
'y+3/4, -x+3/4, z+3/4'
'-x, -y, -z'
'y-3/4, -x-1/4, -z-1/4'
'x, y-1/2, -z'
'-y-1/4, x-1/4, -z-1/4'
'-x+1/2, -y+1/2, -z+1/2'
'y-1/4, -x+1/4, -z+1/4'
'x+1/2, y, -z+1/2'
'-y+1/4, x+1/4, -z+1/4'

loop_
_atom_site_label
_atom_site_type_symbol
_atom_site_fract_x
_atom_site_fract_y
_atom_site_fract_z
_atom_site_U_iso_or_equiv
_atom_site_adp_type
_atom_site_occupancy
_atom_site_symmetry_multiplicity
_atom_site_calc_flag
_atom_site_refinement_flags
_atom_site_disorder_assembly
_atom_site_disorder_group
Tb1 Tb 0.428178(8) 0.563644(8) 0.031841(15) 0.01172(7) Uani 1 1 d . . .
O1 O 0.50567(12) 0.49201(12) 0.1147(2) 0.0162(6) Uani 1 1 d . . .
N1 N 0.43817(14) 0.56186(14) 0.2711(3) 0.0143(7) Uani 1 1 d . . .
C1 C 0.49356(18) 0.44297(19) 0.1754(3) 0.0167(8) Uani 1 1 d . . .
O4 O 0.26595(17) 0.47241(17) 0.5390(3) 0.0374(9) Uani 1 1 d . . .
O2 O 0.51498(15) 0.39162(13) 0.1436(3) 0.0249(7) Uani 1 1 d . . .
C2 C 0.45254(18) 0.44675(18) 0.2830(3) 0.0153(8) Uani 1 1 d . . .
O3 O 0.30949(16) 0.38914(17) 0.6156(3) 0.0358(8) Uani 1 1 d . . .
C3 C 0.42166(18) 0.50177(19) 0.3206(3) 0.0161(8) Uani 1 1 d . . .
C4 C 0.3742(2) 0.49625(19) 0.4042(4) 0.0204(8) Uani 1 1 d . . .
H4 H 0.3500 0.5317 0.4252 0.024 Uiso 1 1 calc R . .
O5 O 0.50936(14) 0.62428(14) 0.1101(3) 0.0255(7) Uani 1 1 d . . .
C5 C 0.3621(2) 0.4382(2) 0.4576(4) 0.0227(9) Uani 1 1 d . . .
O6 O 0.58554(15) 0.64232(18) 0.2381(3) 0.0385(9) Uani 1 1 d . . .
C6 C 0.3967(2) 0.3863(2) 0.4293(4) 0.0272(10) Uani 1 1 d . . .
H6 H 0.3904 0.3482 0.4705 0.033 Uiso 1 1 calc R . .
O7 O 0.33130(13) 0.57218(14) 0.1472(3) 0.0225(6) Uani 1 1 d . . .
C7 C 0.4405(2) 0.3901(2) 0.3411(4) 0.0245(9) Uani 1 1 d . . .
H7 H 0.4631 0.3538 0.3189 0.029 Uiso 1 1 calc R . .
O8 O 0.28635(13) 0.63083(14) 0.2898(3) 0.0202(6) Uani 1 1 d . . .
C8 C 0.3104(2) 0.4315(2) 0.5456(4) 0.0237(9) Uani 1 1 d . . .
O9 O 0.5000 0.7500 0.283(2) 0.047(7) Uani 0.264(17) 2 d SPU A 1
C9 C 0.50263(19) 0.5802(2) 0.3044(4) 0.0207(9) Uani 1 1 d . . .
H9A H 0.5276 0.5422 0.3191 0.025 Uiso 1 1 calc R . .
H9B H 0.5012 0.6045 0.3789 0.025 Uiso 1 1 calc R . .
O9' O 0.5000 0.7500 0.4256(15) 0.122(6) Uani 0.736(17) 2 d SPU A 2
C10 C 0.5343(2) 0.6189(2) 0.2098(4) 0.0224(9) Uani 1 1 d . . .
C11 C 0.39511(18) 0.61279(18) 0.3014(4) 0.0174(8) Uani 1 1 d . . .
H11A H 0.4136 0.6531 0.2765 0.021 Uiso 1 1 calc R . .
H11B H 0.3894 0.6141 0.3883 0.021 Uiso 1 1 calc R . .
C12 C 0.33215(18) 0.60463(18) 0.2423(3) 0.0149(8) Uani 1 1 d . . .
H9 H 0.2345 0.4541 0.5900 0.13(4) Uiso 1 1 d R . .

loop_
_atom_site_aniso_label
_atom_site_aniso_U_11
_atom_site_aniso_U_22
_atom_site_aniso_U_33
_atom_site_aniso_U_23
_atom_site_aniso_U_13
_atom_site_aniso_U_12
Tb1 0.01203(10) 0.01018(10) 0.01297(11) 0.00002(6) 0.00096(6) 0.00169(6)
O1 0.0165(13) 0.0158(13) 0.0163(13) 0.0033(11) 0.0030(11) 0.0044(10)
N1 0.0089(15) 0.0134(16) 0.0206(17) 0.0002(13) 0.0021(13) 0.0005(12)
C1 0.0138(18) 0.020(2) 0.0158(19) 0.0008(16) -0.0008(15) 0.0059(15)
O4 0.0319(19) 0.042(2) 0.038(2) 0.0180(16) 0.0146(16) 0.0103(16)
O2 0.0304(17) 0.0179(15) 0.0263(16) 0.0008(12) 0.0120(13) 0.0061(12)
C2 0.0150(18) 0.0174(19) 0.0136(18) 0.0025(15) 0.0017(15) 0.0001(15)
O3 0.0362(19) 0.039(2) 0.0321(19) 0.0217(16) 0.0144(15) 0.0039(15)
C3 0.0150(19) 0.020(2) 0.0134(18) 0.0015(15) -0.0021(15) -0.0011(15)
C4 0.021(2) 0.021(2) 0.020(2) 0.0029(17) 0.0020(17) 0.0013(16)
O5 0.0259(16) 0.0253(16) 0.0253(16) 0.0016(13) -0.0003(13) -0.0125(12)
C5 0.022(2) 0.025(2) 0.020(2) 0.0050(17) 0.0054(17) -0.0002(17)
O6 0.0207(17) 0.051(2) 0.044(2) -0.0068(18) 0.0009(15) -0.0209(16)
C6 0.035(3) 0.021(2) 0.026(2) 0.0065(18) 0.0095(19) 0.0014(18)
O7 0.0129(14) 0.0317(17) 0.0228(15) -0.0058(13) -0.0010(12) 0.0059(12)
C7 0.028(2) 0.022(2) 0.023(2) 0.0053(18) 0.0045(18) 0.0054(17)
O8 0.0151(14) 0.0247(15) 0.0208(15) -0.0041(12) 0.0008(11) 0.0063(11)
C8 0.022(2) 0.027(2) 0.022(2) 0.0070(18) 0.0067(17) -0.0019(17)
O9 0.028(9) 0.044(10) 0.070(11) 0.000 0.000 0.011(7)
C9 0.0144(19) 0.027(2) 0.021(2) -0.0050(17) -0.0026(16) -0.0018(16)
O9' 0.076(7) 0.136(9) 0.154(10) 0.000 0.000 0.005(7)
C10 0.017(2) 0.023(2) 0.028(2) -0.0057(18) 0.0054(17) -0.0049(16)
C11 0.0164(19) 0.0145(19) 0.021(2) -0.0017(15) 0.0009(15) 0.0014(15)
C12 0.0158(19) 0.0133(18) 0.0156(18) 0.0026(15) 0.0011(15) -0.0007(14)

loop_
_atom_type_symbol
_atom_type_description
_atom_type_scat_dispersion_real
_atom_type_scat_dispersion_imag
_atom_type_scat_source
C C 0.0033 0.0016 'International Tables Vol C Tables 4.2.6.8 and 6.1.1.4'
H H 0.0000 0.0000 'International Tables Vol C Tables 4.2.6.8 and 6.1.1.4'
N N 0.0061 0.0033 'International Tables Vol C Tables 4.2.6.8 and 6.1.1.4'
O O 0.0106 0.0060 'International Tables Vol C Tables 4.2.6.8 and 6.1.1.4'
Tb Tb -0.1723 4.1537 'International Tables Vol C Tables 4.2.6.8 and 6.1.1.4'

loop_
_geom_angle_atom_site_label_1
_geom_angle_atom_site_label_2
_geom_angle_atom_site_label_3
_geom_angle
_geom_angle_site_symmetry_1
_geom_angle_site_symmetry_3
O6 Tb1 O5 76.40(13) 14_565 .
O6 Tb1 O3 75.80(13) 14_565 2_554
O5 Tb1 O3 140.47(11) . 2_554
O6 Tb1 O8 135.06(12) 14_565 8_454
O5 Tb1 O8 143.47(11) . 8_454
O3 Tb1 O8 74.68(11) 2_554 8_454
O6 Tb1 O1 148.41(12) 14_565 .
O5 Tb1 O1 72.53(10) . .
O3 Tb1 O1 133.83(11) 2_554 .
O8 Tb1 O1 73.10(10) 8_454 .
O6 Tb1 O7 72.58(12) 14_565 .
O5 Tb1 O7 112.66(10) . .
O3 Tb1 O7 84.81(11) 2_554 .
O8 Tb1 O7 71.70(10) 8_454 .
O1 Tb1 O7 114.62(9) . .
O6 Tb1 O1 125.09(11) 14_565 9_665
O5 Tb1 O1 95.41(10) . 9_665
O3 Tb1 O1 78.49(12) 2_554 9_665
O8 Tb1 O1 80.55(9) 8_454 9_665
O1 Tb1 O1 64.36(10) . 9_665
O7 Tb1 O1 150.57(10) . 9_665
O6 Tb1 O2 74.17(11) 14_565 9_665
O5 Tb1 O2 74.17(11) . 9_665
O3 Tb1 O2 71.58(12) 2_554 9_665
O8 Tb1 O2 125.50(10) 8_454 9_665
O1 Tb1 O2 102.24(9) . 9_665
O7 Tb1 O2 142.96(10) . 9_665
O1 Tb1 O2 51.79(9) 9_665 9_665
O6 Tb1 N1 97.88(11) 14_565 .
O5 Tb1 N1 64.73(10) . .
O3 Tb1 N1 146.89(11) 2_554 .
O8 Tb1 N1 89.05(10) 8_454 .
O1 Tb1 N1 63.65(9) . .
O7 Tb1 N1 62.54(9) . .
O1 Tb1 N1 127.79(9) 9_665 .
O2 Tb1 N1 138.81(10) 9_665 .
O6 Tb1 C1 99.23(12) 14_565 9_665
O5 Tb1 C1 84.40(11) . 9_665
O3 Tb1 C1 73.02(12) 2_554 9_665
O8 Tb1 C1 103.59(11) 8_454 9_665
O1 Tb1 C1 83.43(10) . 9_665
O7 Tb1 C1 157.72(10) . 9_665
O1 Tb1 C1 26.29(10) 9_665 9_665
O2 Tb1 C1 25.51(10) 9_665 9_665
N1 Tb1 C1 139.73(10) . 9_665
C1 O1 Tb1 125.6(2) . .
C1 O1 Tb1 94.5(2) . 9_665
Tb1 O1 Tb1 115.64(10) . 9_665
C3 N1 C11 114.6(3) . .
C3 N1 C9 111.4(3) . .
C11 N1 C9 109.1(3) . .
C3 N1 Tb1 112.3(2) . .
C11 N1 Tb1 99.9(2) . .
C9 N1 Tb1 108.8(2) . .
O2 C1 O1 119.7(4) . .
O2 C1 C2 119.8(4) . .
O1 C1 C2 120.5(3) . .
O2 C1 Tb1 60.5(2) . 9_665
O1 C1 Tb1 59.18(19) . 9_665
C2 C1 Tb1 179.6(3) . 9_665
C1 O2 Tb1 94.0(2) . 9_665
C7 C2 C3 119.5(4) . .
C7 C2 C1 116.1(4) . .
C3 C2 C1 124.1(3) . .
C8 O3 Tb1 168.2(4) . 8_455
C4 C3 C2 118.3(4) . .
C4 C3 N1 121.1(4) . .
C2 C3 N1 120.6(3) . .
C3 C4 C5 120.1(4) . .
C10 O5 Tb1 127.2(3) . .
C6 C5 C4 121.1(4) . .
C6 C5 C8 118.4(4) . .
C4 C5 C8 120.5(4) . .
C10 O6 Tb1 158.9(3) . 16_655
C7 C6 C5 119.4(4) . .
C12 O7 Tb1 118.3(2) . .
C6 C7 C2 121.1(4) . .
C12 O8 Tb1 152.1(3) . 2
O3 C8 O4 122.3(4) . .
O3 C8 C5 121.6(4) . .
O4 C8 C5 116.1(4) . .
N1 C9 C10 112.5(3) . .
O6 C10 O5 124.7(4) . .
O6 C10 C9 115.7(4) . .
O5 C10 C9 119.7(4) . .
N1 C11 C12 111.7(3) . .
O8 C12 O7 126.3(4) . .
O8 C12 C11 117.2(3) . .
O7 C12 C11 116.5(3) . .

loop_
_geom_bond_atom_site_label_1
_geom_bond_atom_site_label_2
_geom_bond_distance
_geom_bond_site_symmetry_2
Tb1 O6 2.303(3) 14_565
Tb1 O5 2.344(3) .
Tb1 O3 2.370(3) 2_554
Tb1 O8 2.372(3) 8_454
Tb1 O1 2.447(3) .
Tb1 O7 2.458(3) .
Tb1 O1 2.485(3) 9_665
Tb1 O2 2.517(3) 9_665
Tb1 N1 2.713(3) .
Tb1 C1 2.884(4) 9_665
O1 C1 1.281(5) .
O1 Tb1 2.485(3) 9_665
N1 C3 1.448(5) .
N1 C11 1.469(5) .
N1 C9 1.485(5) .
C1 O2 1.245(5) .
C1 C2 1.503(5) .
C1 Tb1 2.884(4) 9_665
O4 C8 1.298(6) .
O2 Tb1 2.517(3) 9_665
C2 C7 1.404(6) .
C2 C3 1.417(5) .
O3 C8 1.204(5) .
O3 Tb1 2.370(3) 8_455
C3 C4 1.393(6) .
C4 C5 1.406(6) .
O5 C10 1.253(6) .
C5 C6 1.375(6) .
C5 C8 1.495(6) .
O6 C10 1.248(5) .
O6 Tb1 2.303(3) 16_655
C6 C7 1.372(6) .
O7 C12 1.281(5) .
O8 C12 1.251(5) .
O8 Tb1 2.372(3) 2
C9 C10 1.513(6) .
C11 C12 1.516(5) .
